data_4316435
loop_
_publ_author_name
'Jheng-Hong Wang'
'Chien-Hong Chen'

_publ_section_title
;
 New Members of the {Fe(NO)2}10 Dinitrosyliron Complexes Bound with
 [Thiolate, Thiolate] and [Amide, Amide] Ligations
;
_journal_name_full 'Inorganic Chemistry'
_journal_page_first 7644
_journal_page_last 7646
_journal_paper_doi 10.1021/ic101126v
_journal_volume 49
_journal_year 2010
_chemical_formula_moiety 'C62 H48 Fe N4 O4 P2 S2'
_chemical_formula_sum 'C62 H48 Fe N4 O4 P2 S2'
_chemical_formula_weight 1094.95
_chemical_name_systematic
;
 ?
;
_space_group_IT_number 15
_symmetry_cell_setting monoclinic
_symmetry_space_group_name_Hall '-C 2yc'
_symmetry_space_group_name_H-M 'C 1 2/c 1'
_atom_sites_solution_hydrogens geom
_atom_sites_solution_primary direct
_atom_sites_solution_secondary difmap
_audit_creation_method SHELXL-97
_cell_angle_alpha 90.00
_cell_angle_beta 119.0330(10)
_cell_angle_gamma 90.00
_cell_formula_units_Z 4
_cell_length_a 23.4730(5)
_cell_length_b 13.4520(3)
_cell_length_c 19.3090(5)
_cell_measurement_reflns_used 13847
_cell_measurement_temperature 293(2)
_cell_measurement_theta_max 25.028
_cell_measurement_theta_min 2.037
_cell_volume 5330.8(2)
_computing_cell_refinement 'HKL Scalepack (Otwinowski & Minor 1997)'
_computing_data_collection 'Collect (Nonius BV, 1997-2000)'
_computing_data_reduction 'HKL Denzo and Scalepack'
_computing_molecular_graphics 'Ortep-3 for Windows (Farrugia, 1997)'
_computing_publication_material 'WinGX publication routines (Farrugia, 1999)'
_computing_structure_refinement 'SHELXL-97 (Sheldrick, 1997)'
_computing_structure_solution 'SHELXS-86 (Sheldrick, 1986)'
_diffrn_ambient_temperature 293(2)
_diffrn_detector_area_resol_mean 9
_diffrn_measured_fraction_theta_full 0.944
_diffrn_measured_fraction_theta_max 0.944
_diffrn_measurement_device_type KappaCCD
_diffrn_measurement_method 'CCD rotation images, thick slices'
_diffrn_radiation_monochromator graphite
_diffrn_radiation_source 'fine-focus sealed tube'
_diffrn_radiation_type MoK\a
_diffrn_radiation_wavelength 0.71073
_diffrn_reflns_av_R_equivalents 0.0486
_diffrn_reflns_av_sigmaI/netI 0.0402
_diffrn_reflns_limit_h_max 26
_diffrn_reflns_limit_h_min -23
_diffrn_reflns_limit_k_max 15
_diffrn_reflns_limit_k_min -15
_diffrn_reflns_limit_l_max 22
_diffrn_reflns_limit_l_min -13
_diffrn_reflns_number 12513
_diffrn_reflns_theta_full 25.04
_diffrn_reflns_theta_max 25.04
_diffrn_reflns_theta_min 2.26
_exptl_absorpt_coefficient_mu 0.475
_exptl_absorpt_correction_T_max 0.7552
_exptl_absorpt_correction_T_min 0.596
_exptl_absorpt_correction_type multi-scan
_exptl_absorpt_process_details
;
 ?
;
_exptl_crystal_colour black
_exptl_crystal_density_diffrn 1.364
_exptl_crystal_density_method 'not measured'
_exptl_crystal_description prism
_exptl_crystal_F_000 2272
_exptl_crystal_size_max 0.58
_exptl_crystal_size_mid 0.4
_exptl_crystal_size_min 0.32
_refine_diff_density_max 0.681
_refine_diff_density_min -0.558
_refine_diff_density_rms 0.079
_refine_ls_extinction_method none
_refine_ls_goodness_of_fit_ref 1.011
_refine_ls_hydrogen_treatment fixed
_refine_ls_matrix_type full
_refine_ls_number_parameters 339
_refine_ls_number_reflns 4446
_refine_ls_number_restraints 0
_refine_ls_restrained_S_all 1.011
_refine_ls_R_factor_all 0.0608
_refine_ls_R_factor_gt 0.0463
_refine_ls_shift/su_max 0.001
_refine_ls_shift/su_mean 0.000
_refine_ls_structure_factor_coef Fsqd
_refine_ls_weighting_details 'calc w=1/[\s^2^(Fo^2^)+(0.0738P)^2^+5.9600P] where P=(Fo^2^+2Fc^2^)/3'
_refine_ls_weighting_scheme calc
_refine_ls_wR_factor_gt 0.1232
_refine_ls_wR_factor_ref 0.1344
_reflns_number_gt 3589
_reflns_number_total 4446
_reflns_threshold_expression >2sigma(I)
_cod_data_source_file ic101126v_si_004_2.cif
_cod_data_source_block complex2
_cod_original_sg_symbol_H-M 'C 2/c'
_cod_database_code 4316435

loop_
_symmetry_equiv_pos_as_xyz
'x, y, z'
'-x, y, -z+1/2'
'x+1/2, y+1/2, z'
'-x+1/2, y+1/2, -z+1/2'
'-x, -y, -z'
'x, -y, z-1/2'
'-x+1/2, -y+1/2, -z'
'x+1/2, -y+1/2, z-1/2'

loop_
_atom_site_label
_atom_site_type_symbol
_atom_site_fract_x
_atom_site_fract_y
_atom_site_fract_z
_atom_site_U_iso_or_equiv
_atom_site_adp_type
_atom_site_occupancy
_atom_site_symmetry_multiplicity
_atom_site_calc_flag
_atom_site_refinement_flags
_atom_site_disorder_assembly
_atom_site_disorder_group
C1 C 0.42504(14) 0.14401(19) 0.27783(16) 0.0431(6) Uani 1 1 d . . .
C2 C 0.47242(16) 0.1395(2) 0.35768(17) 0.0525(7) Uani 1 1 d . . .
H2 H 0.5110 0.1753 0.3763 0.063 Uiso 1 1 d R . .
C3 C 0.46137(19) 0.0811(3) 0.4087(2) 0.0655(9) Uani 1 1 d . . .
H3 H 0.4928 0.0783 0.4620 0.079 Uiso 1 1 d R . .
C4 C 0.4049(2) 0.0270(3) 0.3827(2) 0.0714(10) Uani 1 1 d . . .
H4 H 0.3988 -0.0124 0.4182 0.086 Uiso 1 1 d R . .
C5 C 0.35697(19) 0.0306(2) 0.3041(2) 0.0645(9) Uani 1 1 d . . .
H5 H 0.3185 -0.0052 0.2866 0.077 Uiso 1 1 d R . .
C6 C 0.36750(16) 0.0895(2) 0.25167(17) 0.0501(7) Uani 1 1 d . . .
C7 C 0.37771(15) 0.1905(2) 0.14847(16) 0.0463(7) Uani 1 1 d . . .
C8 C 0.25581(14) 0.29700(19) 0.34505(16) 0.0456(7) Uani 1 1 d . . .
C9 C 0.30401(17) 0.2722(2) 0.3258(2) 0.0619(9) Uani 1 1 d . . .
H9 H 0.2997 0.2151 0.2964 0.074 Uiso 1 1 d R . .
C10 C 0.35818(18) 0.3316(3) 0.3501(2) 0.0730(10) Uani 1 1 d . . .
H10 H 0.3900 0.3151 0.3365 0.088 Uiso 1 1 d R . .
C11 C 0.36535(17) 0.4149(3) 0.3940(2) 0.0723(10) Uani 1 1 d . . .
H11 H 0.4019 0.4551 0.4099 0.087 Uiso 1 1 d R . .
C12 C 0.31880(17) 0.4397(2) 0.4151(2) 0.0684(9) Uani 1 1 d . . .
H12 H 0.3243 0.4957 0.4460 0.082 Uiso 1 1 d R . .
C13 C 0.26381(15) 0.3809(2) 0.39009(17) 0.0526(7) Uani 1 1 d . . .
H13 H 0.2321 0.3982 0.4036 0.063 Uiso 1 1 d R . .
C14 C 0.20684(15) 0.0985(2) 0.35111(16) 0.0495(7) Uani 1 1 d . . .
C15 C 0.26587(15) 0.0814(2) 0.41715(18) 0.0575(8) Uani 1 1 d . . .
H15 H 0.2963 0.1324 0.4379 0.069 Uiso 1 1 d R . .
C16 C 0.28027(16) -0.0113(2) 0.45301(19) 0.0643(9) Uani 1 1 d . . .
H16 H 0.3208 -0.0224 0.4971 0.077 Uiso 1 1 d R . .
C17 C 0.23586(19) -0.0860(2) 0.4243(2) 0.0734(10) Uani 1 1 d . . .
H17 H 0.2453 -0.1478 0.4491 0.088 Uiso 1 1 d R . .
C18 C 0.1776(2) -0.0693(3) 0.3591(3) 0.129(2) Uani 1 1 d . . .
H18 H 0.1466 -0.1197 0.3399 0.155 Uiso 1 1 d R . .
C19 C 0.1633(2) 0.0217(3) 0.3208(3) 0.1101(19) Uani 1 1 d . . .
H19 H 0.1242 0.0306 0.2743 0.132 Uiso 1 1 d R . .
C20 C 0.13279(14) 0.2740(2) 0.34575(16) 0.0450(6) Uani 1 1 d . . .
C21 C 0.12943(16) 0.2338(3) 0.40940(18) 0.0617(8) Uani 1 1 d . . .
H21 H 0.1510 0.1747 0.4322 0.074 Uiso 1 1 d R . .
C22 C 0.09400(19) 0.2816(4) 0.4393(2) 0.0787(11) Uani 1 1 d . . .
H22 H 0.0919 0.2545 0.4823 0.094 Uiso 1 1 d R . .
C23 C 0.06199(18) 0.3678(3) 0.4063(2) 0.0761(11) Uani 1 1 d . . .
H23 H 0.0380 0.3991 0.4268 0.091 Uiso 1 1 d R . .
C24 C 0.06484(16) 0.4086(3) 0.3434(2) 0.0674(9) Uani 1 1 d . . .
H24 H 0.0433 0.4681 0.3216 0.081 Uiso 1 1 d R . .
C25 C 0.09944(15) 0.3620(2) 0.31177(19) 0.0567(8) Uani 1 1 d . . .
H25 H 0.1006 0.3894 0.2682 0.068 Uiso 1 1 d R . .
C26 C 0.13974(16) 0.2165(2) 0.20397(16) 0.0525(7) Uani 1 1 d . . .
C27 C 0.07813(18) 0.1746(3) 0.1681(2) 0.0745(10) Uani 1 1 d . . .
H27 H 0.0587 0.1563 0.1984 0.089 Uiso 1 1 d R . .
C28 C 0.0453(2) 0.1602(3) 0.0866(2) 0.0881(13) Uani 1 1 d . . .
H28 H 0.0047 0.1294 0.0623 0.106 Uiso 1 1 d R . .
C29 C 0.0733(3) 0.1915(3) 0.0417(2) 0.0870(13) Uani 1 1 d . . .
H29 H 0.0513 0.1821 -0.0129 0.104 Uiso 1 1 d R . .
C30 C 0.1325(3) 0.2356(3) 0.0768(2) 0.0981(15) Uani 1 1 d . . .
H30 H 0.1503 0.2581 0.0459 0.118 Uiso 1 1 d R . .
C31 C 0.1666(2) 0.2480(3) 0.1582(2) 0.0746(10) Uani 1 1 d . . .
H31 H 0.2077 0.2774 0.1819 0.089 Uiso 1 1 d R . .
Fe1 Fe 0.5000 0.31247(4) 0.2500 0.04412(19) Uani 1 2 d S . .
S1 S 0.31678(4) 0.10962(6) 0.15151(5) 0.0599(2) Uani 1 1 d . . .
P1 P 0.18400(4) 0.22119(5) 0.31048(4) 0.0444(2) Uani 1 1 d . . .
N1 N 0.49526(14) 0.38192(19) 0.17770(15) 0.0610(7) Uani 1 1 d . . .
N2 N 0.42954(11) 0.20125(16) 0.22063(12) 0.0437(5) Uani 1 1 d . . .
O1 O 0.49243(18) 0.4506(2) 0.13624(18) 0.1073(10) Uani 1 1 d . . .
O2 O 0.36781(11) 0.22638(16) 0.08523(11) 0.0620(6) Uani 1 1 d . . .

loop_
_atom_site_aniso_label
_atom_site_aniso_U_11
_atom_site_aniso_U_22
_atom_site_aniso_U_33
_atom_site_aniso_U_23
_atom_site_aniso_U_13
_atom_site_aniso_U_12
C1 0.0582(18) 0.0342(13) 0.0491(15) 0.0001(11) 0.0357(14) 0.0056(12)
C2 0.0630(19) 0.0512(17) 0.0503(16) 0.0059(13) 0.0331(15) 0.0076(14)
C3 0.084(2) 0.069(2) 0.0549(18) 0.0175(16) 0.0422(18) 0.0155(19)
C4 0.108(3) 0.059(2) 0.075(2) 0.0177(17) 0.067(2) 0.011(2)
C5 0.086(2) 0.0448(17) 0.091(3) -0.0005(16) 0.065(2) -0.0069(16)
C6 0.066(2) 0.0385(14) 0.0598(17) -0.0056(12) 0.0419(16) -0.0003(13)
C7 0.0578(18) 0.0393(14) 0.0482(16) -0.0065(12) 0.0308(14) -0.0031(13)
C8 0.0534(17) 0.0351(14) 0.0515(15) 0.0088(11) 0.0280(14) 0.0063(12)
C9 0.077(2) 0.0455(17) 0.079(2) 0.0031(15) 0.0504(19) 0.0076(16)
C10 0.068(2) 0.060(2) 0.112(3) 0.017(2) 0.060(2) 0.0105(18)
C11 0.056(2) 0.056(2) 0.106(3) 0.0139(19) 0.040(2) 0.0006(16)
C12 0.062(2) 0.0447(17) 0.091(2) -0.0044(16) 0.0307(19) -0.0037(15)
C13 0.0535(18) 0.0449(16) 0.0622(18) 0.0014(13) 0.0302(15) 0.0065(13)
C14 0.0574(18) 0.0375(14) 0.0468(15) 0.0026(12) 0.0200(14) 0.0014(13)
C15 0.0520(18) 0.0530(17) 0.0581(18) 0.0097(14) 0.0195(15) -0.0055(14)
C16 0.060(2) 0.063(2) 0.0584(18) 0.0225(16) 0.0198(16) 0.0080(16)
C17 0.085(3) 0.0457(18) 0.075(2) 0.0144(16) 0.027(2) 0.0031(17)
C18 0.105(3) 0.047(2) 0.136(4) 0.022(2) -0.019(3) -0.025(2)
C19 0.084(3) 0.050(2) 0.110(3) 0.018(2) -0.021(2) -0.013(2)
C20 0.0446(16) 0.0467(15) 0.0444(14) -0.0019(12) 0.0221(13) -0.0052(12)
C21 0.060(2) 0.077(2) 0.0500(17) 0.0093(15) 0.0284(16) -0.0005(17)
C22 0.068(2) 0.121(3) 0.057(2) 0.002(2) 0.0378(19) -0.008(2)
C23 0.053(2) 0.116(3) 0.065(2) -0.025(2) 0.0330(18) -0.005(2)
C24 0.057(2) 0.066(2) 0.081(2) -0.0129(18) 0.0343(18) 0.0044(16)
C25 0.062(2) 0.0501(17) 0.0661(19) 0.0046(14) 0.0373(16) 0.0045(15)
C26 0.066(2) 0.0453(16) 0.0428(15) 0.0032(12) 0.0240(14) 0.0112(14)
C27 0.065(2) 0.095(3) 0.0513(19) 0.0074(18) 0.0188(17) 0.007(2)
C28 0.082(3) 0.090(3) 0.055(2) 0.000(2) 0.004(2) 0.012(2)
C29 0.122(4) 0.075(3) 0.0433(19) 0.0034(18) 0.024(2) 0.025(3)
C30 0.148(5) 0.096(3) 0.056(2) 0.009(2) 0.054(3) 0.002(3)
C31 0.100(3) 0.076(2) 0.0521(19) 0.0036(17) 0.0398(19) -0.007(2)
Fe1 0.0519(4) 0.0382(3) 0.0448(3) 0.000 0.0255(3) 0.000
S1 0.0628(5) 0.0562(5) 0.0613(5) -0.0131(4) 0.0305(4) -0.0157(4)
P1 0.0538(5) 0.0377(4) 0.0419(4) 0.0035(3) 0.0233(3) 0.0041(3)
N1 0.0776(19) 0.0502(15) 0.0597(16) 0.0066(12) 0.0368(14) -0.0024(13)
N2 0.0532(14) 0.0408(12) 0.0398(12) 0.0005(9) 0.0247(11) 0.0003(10)
O1 0.157(3) 0.0765(18) 0.100(2) 0.0319(16) 0.072(2) -0.0066(19)
O2 0.0721(15) 0.0680(14) 0.0406(11) 0.0014(10) 0.0233(10) -0.0067(11)

loop_
_atom_type_symbol
_atom_type_description
_atom_type_scat_dispersion_real
_atom_type_scat_dispersion_imag
_atom_type_scat_source
C C 0.0033 0.0016 'International Tables Vol C Tables 4.2.6.8 and 6.1.1.4'
H H 0.0000 0.0000 'International Tables Vol C Tables 4.2.6.8 and 6.1.1.4'
Fe Fe 0.3463 0.8444 'International Tables Vol C Tables 4.2.6.8 and 6.1.1.4'
N N 0.0061 0.0033 'International Tables Vol C Tables 4.2.6.8 and 6.1.1.4'
O O 0.0106 0.0060 'International Tables Vol C Tables 4.2.6.8 and 6.1.1.4'
S S 0.1246 0.1234 'International Tables Vol C Tables 4.2.6.8 and 6.1.1.4'
P P 0.1023 0.0942 'International Tables Vol C Tables 4.2.6.8 and 6.1.1.4'

loop_
_geom_angle_atom_site_label_1
_geom_angle_atom_site_label_2
_geom_angle_atom_site_label_3
_geom_angle
_geom_angle_site_symmetry_1
_geom_angle_site_symmetry_3
_geom_angle_publ_flag
N2 C1 C6 115.8(2) . . ?
N2 C1 C2 125.0(3) . . ?
C6 C1 C2 119.2(3) . . ?
C3 C2 C1 119.2(3) . . ?
C3 C2 H2 120.3 . . ?
C1 C2 H2 120.5 . . ?
C2 C3 C4 121.5(3) . . ?
C2 C3 H3 119.3 . . ?
C4 C3 H3 119.2 . . ?
C3 C4 C5 120.6(3) . . ?
C3 C4 H4 119.8 . . ?
C5 C4 H4 119.6 . . ?
C4 C5 C6 118.6(3) . . ?
C4 C5 H5 120.7 . . ?
C6 C5 H5 120.7 . . ?
C1 C6 C5 121.0(3) . . ?
C1 C6 S1 110.0(2) . . ?
C5 C6 S1 129.1(3) . . ?
O2 C7 N2 129.1(3) . . ?
O2 C7 S1 119.7(2) . . ?
N2 C7 S1 111.2(2) . . ?
C13 C8 C9 119.0(3) . . ?
C13 C8 P1 120.9(2) . . ?
C9 C8 P1 120.1(2) . . ?
C10 C9 C8 120.4(3) . . ?
C10 C9 H9 119.7 . . ?
C8 C9 H9 119.9 . . ?
C11 C10 C9 120.2(3) . . ?
C11 C10 H10 119.8 . . ?
C9 C10 H10 120.0 . . ?
C10 C11 C12 120.3(3) . . ?
C10 C11 H11 119.9 . . ?
C12 C11 H11 119.8 . . ?
C11 C12 C13 119.8(3) . . ?
C11 C12 H12 120.1 . . ?
C13 C12 H12 120.1 . . ?
C8 C13 C12 120.3(3) . . ?
C8 C13 H13 119.9 . . ?
C12 C13 H13 119.8 . . ?
C19 C14 C15 118.5(3) . . ?
C19 C14 P1 120.3(2) . . ?
C15 C14 P1 120.9(2) . . ?
C14 C15 C16 120.4(3) . . ?
C14 C15 H15 119.7 . . ?
C16 C15 H15 119.9 . . ?
C17 C16 C15 120.6(3) . . ?
C17 C16 H16 119.8 . . ?
C15 C16 H16 119.6 . . ?
C18 C17 C16 119.1(3) . . ?
C18 C17 H17 120.4 . . ?
C16 C17 H17 120.5 . . ?
C17 C18 C19 121.0(4) . . ?
C17 C18 H18 119.4 . . ?
C19 C18 H18 119.5 . . ?
C14 C19 C18 120.2(3) . . ?
C14 C19 H19 119.9 . . ?
C18 C19 H19 119.9 . . ?
C21 C20 C25 119.4(3) . . ?
C21 C20 P1 121.5(2) . . ?
C25 C20 P1 119.0(2) . . ?
C22 C21 C20 119.7(3) . . ?
C22 C21 H21 120.1 . . ?
C20 C21 H21 120.2 . . ?
C23 C22 C21 120.7(3) . . ?
C23 C22 H22 119.7 . . ?
C21 C22 H22 119.6 . . ?
C22 C23 C24 120.3(4) . . ?
C22 C23 H23 119.8 . . ?
C24 C23 H23 119.9 . . ?
C23 C24 C25 120.3(3) . . ?
C23 C24 H24 119.8 . . ?
C25 C24 H24 119.9 . . ?
C24 C25 C20 119.6(3) . . ?
C24 C25 H25 120.1 . . ?
C20 C25 H25 120.3 . . ?
C31 C26 C27 119.8(3) . . ?
C31 C26 P1 122.1(3) . . ?
C27 C26 P1 118.0(3) . . ?
C26 C27 C28 119.5(4) . . ?
C26 C27 H27 120.3 . . ?
C28 C27 H27 120.2 . . ?
C29 C28 C27 119.8(4) . . ?
C29 C28 H28 120.1 . . ?
C27 C28 H28 120.1 . . ?
C30 C29 C28 120.3(4) . . ?
C30 C29 H29 119.8 . . ?
C28 C29 H29 119.9 . . ?
C29 C30 C31 120.6(4) . . ?
C29 C30 H30 119.6 . . ?
C31 C30 H30 119.7 . . ?
C26 C31 C30 119.8(4) . . ?
C26 C31 H31 120.1 . . ?
C30 C31 H31 120.0 . . ?
N1 Fe1 N1 110.45(19) 2_655 . ?
N1 Fe1 N2 110.87(12) 2_655 . ?
N1 Fe1 N2 117.30(11) . . ?
N1 Fe1 N2 117.30(11) 2_655 2_655 ?
N1 Fe1 N2 110.87(12) . 2_655 ?
N2 Fe1 N2 88.80(13) . 2_655 ?
C6 S1 C7 90.24(14) . . ?
C20 P1 C14 108.19(14) . . ?
C20 P1 C26 109.07(14) . . ?
C14 P1 C26 110.58(13) . . ?
C20 P1 C8 108.35(13) . . ?
C14 P1 C8 109.39(13) . . ?
C26 P1 C8 111.19(14) . . ?
O1 N1 Fe1 164.6(3) . . ?
C7 N2 C1 112.6(2) . . ?
C7 N2 Fe1 123.90(18) . . ?
C1 N2 Fe1 122.32(18) . . ?

loop_
_geom_bond_atom_site_label_1
_geom_bond_atom_site_label_2
_geom_bond_distance
_geom_bond_site_symmetry_2
_geom_bond_publ_flag
C1 N2 1.392(3) . ?
C1 C6 1.398(4) . ?
C1 C2 1.398(4) . ?
C2 C3 1.379(4) . ?
C2 H2 0.9302 . ?
C3 C4 1.376(5) . ?
C3 H3 0.9303 . ?
C4 C5 1.383(5) . ?
C4 H4 0.9304 . ?
C5 C6 1.399(4) . ?
C5 H5 0.9301 . ?
C6 S1 1.731(3) . ?
C7 O2 1.226(3) . ?
C7 N2 1.341(4) . ?
C7 S1 1.820(3) . ?
C8 C13 1.381(4) . ?
C8 C9 1.392(4) . ?
C8 P1 1.798(3) . ?
C9 C10 1.377(5) . ?
C9 H9 0.9304 . ?
C10 C11 1.366(5) . ?
C10 H10 0.9303 . ?
C11 C12 1.379(5) . ?
C11 H11 0.9301 . ?
C12 C13 1.386(4) . ?
C12 H12 0.9303 . ?
C13 H13 0.9303 . ?
C14 C19 1.368(4) . ?
C14 C15 1.372(4) . ?
C14 P1 1.794(3) . ?
C15 C16 1.386(4) . ?
C15 H15 0.9302 . ?
C16 C17 1.357(5) . ?
C16 H16 0.9303 . ?
C17 C18 1.355(5) . ?
C17 H17 0.9302 . ?
C18 C19 1.384(5) . ?
C18 H18 0.9302 . ?
C19 H19 0.9304 . ?
C20 C21 1.380(4) . ?
C20 C25 1.395(4) . ?
C20 P1 1.791(3) . ?
C21 C22 1.380(5) . ?
C21 H21 0.9303 . ?
C22 C23 1.360(6) . ?
C22 H22 0.9304 . ?
C23 C24 1.364(5) . ?
C23 H23 0.9301 . ?
C24 C25 1.380(4) . ?
C24 H24 0.9301 . ?
C25 H25 0.9304 . ?
C26 C31 1.379(5) . ?
C26 C27 1.384(5) . ?
C26 P1 1.800(3) . ?
C27 C28 1.390(5) . ?
C27 H27 0.9305 . ?
C28 C29 1.383(6) . ?
C28 H28 0.9300 . ?
C29 C30 1.351(6) . ?
C29 H29 0.9305 . ?
C30 C31 1.385(5) . ?
C30 H30 0.9302 . ?
C31 H31 0.9303 . ?
Fe1 N1 1.638(3) 2_655 ?
Fe1 N1 1.638(3) . ?
Fe1 N2 2.094(2) . ?
Fe1 N2 2.094(2) 2_655 ?
N1 O1 1.203(3) . ?
